data_7207224
loop_
_publ_author_name
'Lu, Xinyi'
'Ye, Junwei'
'Li, Wei'
'Gong, Weitao'
'Yang, Lijian'
'Lin, Yuan'
'Ning, Guiling'

_publ_section_title
;
 Auxiliary ligand-directed synthesis of cadmium(ii) and zinc(ii) complexes
 from 1-D chains to 3-D architectures with 5-nitroisophthalate
;
_journal_issue 4
_journal_name_full CrystEngComm
_journal_page_first 1337
_journal_paper_doi 10.1039/c1ce06268a
_journal_volume 14
_journal_year 2012
_chemical_formula_sum 'C18 H17 Cd N5 O7'
_chemical_formula_weight 527.78
_chemical_name_systematic
;
?
;
_space_group_IT_number 2
_symmetry_cell_setting triclinic
_symmetry_space_group_name_Hall '-P 1'
_symmetry_space_group_name_H-M 'P -1'
_atom_sites_solution_hydrogens geom
_atom_sites_solution_primary direct
_atom_sites_solution_secondary difmap
_audit_creation_method SHELXL-97
_cell_angle_alpha 68.863(4)
_cell_angle_beta 84.699(4)
_cell_angle_gamma 87.698(4)
_cell_formula_units_Z 2
_cell_length_a 8.4601(5)
_cell_length_b 10.0552(6)
_cell_length_c 12.9572(7)
_cell_measurement_reflns_used 3460
_cell_measurement_temperature 293(2)
_cell_measurement_theta_max 25.01
_cell_measurement_theta_min 1.69
_cell_volume 1023.66(11)
_computing_cell_refinement 'SMART (Bruker, 1997)'
_computing_data_collection 'SMART (Bruker, 1997)'
_computing_data_reduction 'SAINT (Bruker, 1997)'
_computing_molecular_graphics 'SHELXP97 (Sheldrick, 1997)'
_computing_publication_material 'SHELXTL (Bruker, 1997)'
_computing_structure_refinement 'SHELXL97 (Sheldrick, 1997)'
_computing_structure_solution 'SHELXS97 (Sheldrick, 1997)'
_diffrn_ambient_temperature 293(2)
_diffrn_detector_area_resol_mean 'Bruker SMART CCD area'
_diffrn_measured_fraction_theta_full 0.961
_diffrn_measured_fraction_theta_max 0.961
_diffrn_measurement_device_type 'CCD area detector'
_diffrn_measurement_method '\f and \w scans'
_diffrn_radiation_monochromator graphite
_diffrn_radiation_source 'fine-focus sealed tube'
_diffrn_radiation_type MoK\a
_diffrn_radiation_wavelength 0.71073
_diffrn_reflns_av_R_equivalents 0.0382
_diffrn_reflns_av_sigmaI/netI 0.0473
_diffrn_reflns_limit_h_max 10
_diffrn_reflns_limit_h_min -10
_diffrn_reflns_limit_k_max 11
_diffrn_reflns_limit_k_min -11
_diffrn_reflns_limit_l_max 15
_diffrn_reflns_limit_l_min -13
_diffrn_reflns_number 7687
_diffrn_reflns_theta_full 25.01
_diffrn_reflns_theta_max 25.01
_diffrn_reflns_theta_min 1.69
_diffrn_standards_interval_count none
_diffrn_standards_interval_time none
_diffrn_standards_number none
_exptl_absorpt_coefficient_mu 1.118
_exptl_absorpt_correction_T_max 0.7910
_exptl_absorpt_correction_T_min 0.7522
_exptl_absorpt_correction_type empirical
_exptl_absorpt_process_details 'Higashi (1995)'
_exptl_crystal_colour colorless
_exptl_crystal_density_diffrn 1.712
_exptl_crystal_density_method 'not measured'
_exptl_crystal_description block
_exptl_crystal_F_000 528
_exptl_crystal_size_max 0.27
_exptl_crystal_size_mid 0.25
_exptl_crystal_size_min 0.22
_refine_diff_density_max 5.158
_refine_diff_density_min -0.968
_refine_diff_density_rms 0.226
_refine_ls_extinction_coef 0
_refine_ls_extinction_method none
_refine_ls_goodness_of_fit_ref 1.010
_refine_ls_hydrogen_treatment constr
_refine_ls_matrix_type full
_refine_ls_number_parameters 280
_refine_ls_number_reflns 3460
_refine_ls_number_restraints 0
_refine_ls_restrained_S_all 1.010
_refine_ls_R_factor_all 0.0707
_refine_ls_R_factor_gt 0.0681
_refine_ls_shift/su_max 0.001
_refine_ls_shift/su_mean 0.000
_refine_ls_structure_factor_coef Fsqd
_refine_ls_weighting_details 'calc w=1/[\s^2^(Fo^2^)+(0.1626P)^2^+1.1453P] where P=(Fo^2^+2Fc^2^)/3'
_refine_ls_weighting_scheme calc
_refine_ls_wR_factor_gt 0.1881
_refine_ls_wR_factor_ref 0.1920
_reflns_number_gt 3205
_reflns_number_total 3460
_reflns_threshold_expression >2sigma(I)
_cod_data_source_file c1ce06268a.txt
_cod_data_source_block 2
_cod_depositor_comments
;
The following automatic conversions were performed:

'_symmetry_cell_setting' value 'Triclinic' changed to 'triclinic'
according to /home/saulius/struct/CIF-dictionaries/cif_core.dic
dictionary named 'cif_core.dic' version 2.4.1 from 2010-06-29.

Automatic conversion script
Id: cif_fix_values 1715 2011-07-08 13:25:40Z adriana 
;
_cod_original_cell_volume 1023.66(10)
_cod_original_sg_symbol_H-M 'P-1 '
_cod_database_code 7207224

loop_
_symmetry_equiv_pos_as_xyz
'x, y, z'
'-x, -y, -z'

loop_
_atom_site_label
_atom_site_type_symbol
_atom_site_fract_x
_atom_site_fract_y
_atom_site_fract_z
_atom_site_U_iso_or_equiv
_atom_site_adp_type
_atom_site_occupancy
_atom_site_symmetry_multiplicity
_atom_site_calc_flag
_atom_site_refinement_flags
Cd1 Cd 0.83617(5) 0.13620(4) 0.65960(3) 0.0345(2) Uani 1 1 d .
O1 O 0.9327(6) 0.2100(5) 0.8043(4) 0.0481(11) Uani 1 1 d .
O2 O 0.8484(7) 0.3755(6) 0.6577(5) 0.0597(15) Uani 1 1 d .
O3 O 0.8635(6) 0.8863(5) 0.6258(4) 0.0508(12) Uani 1 1 d .
O4 O 0.9577(6) 0.9332(5) 0.7603(4) 0.0506(12) Uani 1 1 d .
O5 O 1.2875(6) 0.5784(6) 1.0137(4) 0.0524(12) Uani 1 1 d .
O6 O 1.3032(7) 0.3640(6) 1.0147(5) 0.0641(15) Uani 1 1 d .
O7 O 1.0898(8) 0.2051(7) 0.5523(5) 0.0649(15) Uani 1 1 d .
N1 N 1.2509(6) 0.4852(6) 0.9802(4) 0.0399(12) Uani 1 1 d .
N2 N 0.7172(6) 0.2290(6) 0.4966(4) 0.0407(12) Uani 1 1 d .
N3 N 0.4668(9) 0.3929(9) 0.2157(6) 0.072(2) Uani 1 1 d .
H3A H 0.4495 0.4832 0.1871 0.086 Uiso 1 1 calc R
H3B H 0.4352 0.3371 0.1849 0.086 Uiso 1 1 calc R
N4 N 0.5958(7) 0.0657(6) 0.7601(5) 0.0432(13) Uani 1 1 d .
N5 N 0.1616(7) -0.0538(8) 0.9472(6) 0.0580(16) Uani 1 1 d .
H5B H 0.0764 -0.0095 0.9214 0.070 Uiso 1 1 calc R
H5A H 0.1570 -0.1207 1.0114 0.070 Uiso 1 1 calc R
C1 C 0.9812(6) 0.4505(6) 0.7809(5) 0.0298(11) Uani 1 1 d .
C2 C 0.9351(6) 0.5924(6) 0.7294(4) 0.0301(11) Uani 1 1 d .
H2 H 0.8671 0.6163 0.6729 0.036 Uiso 1 1 calc R
C3 C 0.9904(7) 0.6982(6) 0.7620(5) 0.0300(11) Uani 1 1 d .
C4 C 1.0944(6) 0.6625(6) 0.8457(5) 0.0309(12) Uani 1 1 d .
H4 H 1.1312 0.7317 0.8693 0.037 Uiso 1 1 calc R
C5 C 1.1410(6) 0.5225(6) 0.8923(5) 0.0311(12) Uani 1 1 d .
C6 C 1.0859(7) 0.4149(6) 0.8621(5) 0.0315(12) Uani 1 1 d .
H6 H 1.1189 0.3210 0.8958 0.038 Uiso 1 1 calc R
C7 C 0.9176(7) 0.3375(7) 0.7450(6) 0.0384(14) Uani 1 1 d .
C8 C 0.9326(7) 0.8497(6) 0.7107(5) 0.0359(13) Uani 1 1 d .
C9 C 0.6644(9) 0.1459(8) 0.4460(6) 0.0469(15) Uani 1 1 d .
H9 H 0.6860 0.0486 0.4755 0.056 Uiso 1 1 calc R
C10 C 0.5810(10) 0.1953(9) 0.3542(6) 0.0550(18) Uani 1 1 d .
H10 H 0.5494 0.1326 0.3221 0.066 Uiso 1 1 calc R
C11 C 0.5435(8) 0.3388(9) 0.3090(6) 0.0483(17) Uani 1 1 d .
C12 C 0.5956(10) 0.4259(9) 0.3603(7) 0.060(2) Uani 1 1 d .
H12 H 0.5739 0.5232 0.3331 0.072 Uiso 1 1 calc R
C13 C 0.6794(11) 0.3673(8) 0.4515(6) 0.0557(19) Uani 1 1 d .
H13 H 0.7128 0.4281 0.4848 0.067 Uiso 1 1 calc R
C14 C 0.5841(8) -0.0408(7) 0.8586(6) 0.0429(14) Uani 1 1 d .
H14 H 0.6772 -0.0883 0.8847 0.051 Uiso 1 1 calc R
C15 C 0.4460(8) -0.0856(7) 0.9241(6) 0.0431(15) Uani 1 1 d .
H15 H 0.4469 -0.1596 0.9926 0.052 Uiso 1 1 calc R
C16 C 0.3030(8) -0.0181(8) 0.8864(6) 0.0420(14) Uani 1 1 d .
C17 C 0.3115(9) 0.0908(8) 0.7816(6) 0.0518(17) Uani 1 1 d .
H17 H 0.2198 0.1371 0.7518 0.062 Uiso 1 1 calc R
C18 C 0.4565(8) 0.1282(8) 0.7234(6) 0.0496(16) Uani 1 1 d .
H18 H 0.4596 0.2011 0.6542 0.060 Uiso 1 1 calc R
H7B H 1.0987 0.1755 0.4984 0.060 Uiso 1 1 d R
H7A H 1.1034 0.2954 0.5213 0.060 Uiso 1 1 d R

loop_
_atom_site_aniso_label
_atom_site_aniso_U_11
_atom_site_aniso_U_22
_atom_site_aniso_U_33
_atom_site_aniso_U_23
_atom_site_aniso_U_13
_atom_site_aniso_U_12
Cd1 0.0430(4) 0.0290(3) 0.0347(3) -0.0125(2) -0.0177(2) 0.0061(2)
O1 0.053(3) 0.030(2) 0.067(3) -0.023(2) -0.017(2) 0.0042(18)
O2 0.079(4) 0.060(3) 0.051(3) -0.026(3) -0.044(3) 0.007(3)
O3 0.064(3) 0.036(2) 0.055(3) -0.015(2) -0.032(2) 0.018(2)
O4 0.066(3) 0.032(2) 0.063(3) -0.023(2) -0.031(3) 0.015(2)
O5 0.060(3) 0.056(3) 0.050(3) -0.026(2) -0.030(2) 0.003(2)
O6 0.079(4) 0.044(3) 0.070(4) -0.014(3) -0.046(3) 0.019(3)
O7 0.068(4) 0.084(4) 0.048(3) -0.029(3) -0.007(3) -0.001(3)
N1 0.042(3) 0.041(3) 0.034(3) -0.008(2) -0.013(2) 0.003(2)
N2 0.052(3) 0.039(3) 0.032(3) -0.012(2) -0.019(2) 0.008(2)
N3 0.066(4) 0.099(6) 0.048(4) -0.017(4) -0.034(3) 0.009(4)
N4 0.044(3) 0.040(3) 0.047(3) -0.016(3) -0.013(3) 0.005(2)
N5 0.046(3) 0.077(5) 0.052(4) -0.025(3) -0.007(3) 0.008(3)
C1 0.032(3) 0.029(3) 0.031(3) -0.013(2) -0.006(2) 0.002(2)
C2 0.029(3) 0.038(3) 0.025(3) -0.012(2) -0.008(2) 0.002(2)
C3 0.035(3) 0.025(3) 0.032(3) -0.011(2) -0.008(2) 0.006(2)
C4 0.030(3) 0.035(3) 0.032(3) -0.016(2) -0.010(2) 0.002(2)
C5 0.032(3) 0.035(3) 0.029(3) -0.013(2) -0.007(2) 0.001(2)
C6 0.034(3) 0.028(3) 0.033(3) -0.010(2) -0.008(2) 0.006(2)
C7 0.036(3) 0.040(4) 0.048(4) -0.026(3) -0.011(3) 0.006(2)
C8 0.036(3) 0.029(3) 0.042(3) -0.010(3) -0.012(3) 0.008(2)
C9 0.055(4) 0.046(4) 0.043(4) -0.017(3) -0.018(3) 0.003(3)
C10 0.064(5) 0.060(5) 0.050(4) -0.026(4) -0.025(3) 0.001(3)
C11 0.034(3) 0.073(5) 0.035(3) -0.015(3) -0.010(3) 0.005(3)
C12 0.073(5) 0.052(4) 0.050(4) -0.011(3) -0.023(4) 0.019(4)
C13 0.083(5) 0.043(4) 0.046(4) -0.018(3) -0.032(4) 0.011(3)
C14 0.042(3) 0.043(4) 0.046(4) -0.017(3) -0.015(3) 0.006(3)
C15 0.049(4) 0.043(4) 0.038(3) -0.014(3) -0.014(3) 0.003(3)
C16 0.043(3) 0.051(4) 0.040(3) -0.025(3) -0.012(3) 0.002(3)
C17 0.045(4) 0.062(5) 0.045(4) -0.015(3) -0.017(3) 0.020(3)
C18 0.047(4) 0.051(4) 0.048(4) -0.013(3) -0.017(3) 0.015(3)

loop_
_atom_type_symbol
_atom_type_description
_atom_type_scat_dispersion_real
_atom_type_scat_dispersion_imag
_atom_type_scat_source
C C 0.0033 0.0016 'International Tables Vol C Tables 4.2.6.8 and 6.1.1.4'
H H 0.0000 0.0000 'International Tables Vol C Tables 4.2.6.8 and 6.1.1.4'
Cd Cd -0.8075 1.2024 'International Tables Vol C Tables 4.2.6.8 and 6.1.1.4'
N N 0.0061 0.0033 'International Tables Vol C Tables 4.2.6.8 and 6.1.1.4'
O O 0.0106 0.0060 'International Tables Vol C Tables 4.2.6.8 and 6.1.1.4'

loop_
_geom_angle_atom_site_label_1
_geom_angle_atom_site_label_2
_geom_angle_atom_site_label_3
_geom_angle
_geom_angle_site_symmetry_1
_geom_angle_site_symmetry_3
O4 Cd1 N2 139.09(18) 1_545 .
O4 Cd1 N4 92.4(2) 1_545 .
N2 Cd1 N4 91.7(2) . .
O4 Cd1 O2 131.46(17) 1_545 .
N2 Cd1 O2 87.48(18) . .
N4 Cd1 O2 100.4(2) . .
O4 Cd1 O7 86.8(2) 1_545 .
N2 Cd1 O7 88.0(2) . .
N4 Cd1 O7 178.52(18) . .
O2 Cd1 O7 81.1(2) . .
O4 Cd1 O1 79.85(16) 1_545 .
N2 Cd1 O1 140.60(17) . .
N4 Cd1 O1 92.18(19) . .
O2 Cd1 O1 53.28(16) . .
O7 Cd1 O1 88.94(18) . .
O4 Cd1 O3 51.36(16) 1_545 1_545
N2 Cd1 O3 87.96(16) . 1_545
N4 Cd1 O3 90.16(19) . 1_545
O2 Cd1 O3 168.7(2) . 1_545
O7 Cd1 O3 88.4(2) . 1_545
O1 Cd1 O3 131.21(15) . 1_545
O4 Cd1 C7 105.12(18) 1_545 .
N2 Cd1 C7 114.27(19) . .
N4 Cd1 C7 99.4(2) . .
O2 Cd1 C7 26.81(19) . .
O7 Cd1 C7 82.1(2) . .
O1 Cd1 C7 26.67(18) . .
O3 Cd1 C7 155.28(17) 1_545 .
O4 Cd1 C8 25.85(18) 1_545 1_545
N2 Cd1 C8 113.44(19) . 1_545
N4 Cd1 C8 90.81(19) . 1_545
O2 Cd1 C8 156.11(18) . 1_545
O7 Cd1 C8 88.0(2) . 1_545
O1 Cd1 C8 105.69(17) . 1_545
O3 Cd1 C8 25.53(17) 1_545 1_545
C7 Cd1 C8 130.72(19) . 1_545
C7 O1 Cd1 90.5(4) . .
C7 O2 Cd1 93.1(4) . .
C8 O3 Cd1 82.6(4) . 1_565
C8 O4 Cd1 102.9(4) . 1_565
Cd1 O7 H7B 110.7 . .
Cd1 O7 H7A 114.6 . .
H7B O7 H7A 103.9 . .
O6 N1 O5 123.3(6) . .
O6 N1 C5 118.3(5) . .
O5 N1 C5 118.4(5) . .
C13 N2 C9 115.0(6) . .
C13 N2 Cd1 122.5(5) . .
C9 N2 Cd1 122.1(4) . .
C11 N3 H3A 120.0 . .
C11 N3 H3B 120.0 . .
H3A N3 H3B 120.0 . .
C14 N4 C18 115.4(6) . .
C14 N4 Cd1 122.0(5) . .
C18 N4 Cd1 122.6(5) . .
C16 N5 H5B 120.0 . .
C16 N5 H5A 120.0 . .
H5B N5 H5A 120.0 . .
C6 C1 C2 120.2(5) . .
C6 C1 C7 120.5(5) . .
C2 C1 C7 119.3(5) . .
C3 C2 C1 120.4(5) . .
C3 C2 H2 119.8 . .
C1 C2 H2 119.8 . .
C2 C3 C4 119.7(5) . .
C2 C3 C8 120.1(5) . .
C4 C3 C8 120.2(5) . .
C5 C4 C3 118.4(5) . .
C5 C4 H4 120.8 . .
C3 C4 H4 120.8 . .
C4 C5 C6 122.9(6) . .
C4 C5 N1 118.3(5) . .
C6 C5 N1 118.8(5) . .
C1 C6 C5 118.4(5) . .
C1 C6 H6 120.8 . .
C5 C6 H6 120.8 . .
O1 C7 O2 122.2(6) . .
O1 C7 C1 119.0(6) . .
O2 C7 C1 118.7(6) . .
O1 C7 Cd1 62.8(3) . .
O2 C7 Cd1 60.1(4) . .
C1 C7 Cd1 172.4(4) . .
O3 C8 O4 123.1(6) . .
O3 C8 C3 120.2(6) . .
O4 C8 C3 116.7(6) . .
O3 C8 Cd1 71.9(3) . 1_565
O4 C8 Cd1 51.3(3) . 1_565
C3 C8 Cd1 167.6(4) . 1_565
N2 C9 C10 124.1(7) . .
N2 C9 H9 118.0 . .
C10 C9 H9 118.0 . .
C9 C10 C11 119.9(7) . .
C9 C10 H10 120.1 . .
C11 C10 H10 120.1 . .
N3 C11 C12 121.3(8) . .
N3 C11 C10 121.7(8) . .
C12 C11 C10 116.9(7) . .
C13 C12 C11 119.2(7) . .
C13 C12 H12 120.4 . .
C11 C12 H12 120.4 . .
N2 C13 C12 124.9(7) . .
N2 C13 H13 117.6 . .
C12 C13 H13 117.6 . .
N4 C14 C15 125.2(6) . .
N4 C14 H14 117.4 . .
C15 C14 H14 117.4 . .
C14 C15 C16 118.9(6) . .
C14 C15 H15 120.5 . .
C16 C15 H15 120.5 . .
N5 C16 C17 120.4(6) . .
N5 C16 C15 122.7(7) . .
C17 C16 C15 117.0(6) . .
C18 C17 C16 119.3(6) . .
C18 C17 H17 120.4 . .
C16 C17 H17 120.4 . .
N4 C18 C17 124.2(7) . .
N4 C18 H18 117.9 . .
C17 C18 H18 117.9 . .

loop_
_geom_bond_atom_site_label_1
_geom_bond_atom_site_label_2
_geom_bond_distance
_geom_bond_site_symmetry_2
Cd1 O4 2.255(4) 1_545
Cd1 N2 2.290(5) .
Cd1 N4 2.301(6) .
Cd1 O2 2.403(6) .
Cd1 O7 2.427(6) .
Cd1 O1 2.463(5) .
Cd1 O3 2.700(5) 1_545
Cd1 C7 2.768(6) .
Cd1 C8 2.817(6) 1_545
O1 C7 1.243(8) .
O2 C7 1.250(8) .
O3 C8 1.224(8) .
O3 Cd1 2.700(5) 1_565
O4 C8 1.260(8) .
O4 Cd1 2.255(4) 1_565
O5 N1 1.226(7) .
O6 N1 1.217(7) .
O7 H7B 0.8491 .
O7 H7A 0.8572 .
N1 C5 1.471(8) .
N2 C13 1.338(9) .
N2 C9 1.344(9) .
N3 C11 1.349(9) .
N3 H3A 0.8600 .
N3 H3B 0.8600 .
N4 C14 1.337(9) .
N4 C18 1.355(9) .
N5 C16 1.355(9) .
N5 H5B 0.8600 .
N5 H5A 0.8600 .
C1 C6 1.376(8) .
C1 C2 1.397(8) .
C1 C7 1.508(8) .
C2 C3 1.389(8) .
C2 H2 0.9300 .
C3 C4 1.395(8) .
C3 C8 1.507(8) .
C4 C5 1.374(8) .
C4 H4 0.9300 .
C5 C6 1.386(8) .
C6 H6 0.9300 .
C8 Cd1 2.817(6) 1_565
C9 C10 1.364(10) .
C9 H9 0.9300 .
C10 C11 1.384(11) .
C10 H10 0.9300 .
C11 C12 1.382(12) .
C12 C13 1.366(11) .
C12 H12 0.9300 .
C13 H13 0.9300 .
C14 C15 1.368(10) .
C14 H14 0.9300 .
C15 C16 1.402(9) .
C15 H15 0.9300 .
C16 C17 1.402(10) .
C17 C18 1.370(11) .
C17 H17 0.9300 .
C18 H18 0.9300 .

loop_
_geom_hbond_atom_site_label_D
_geom_hbond_atom_site_label_H
_geom_hbond_atom_site_label_A
_geom_hbond_distance_DH
_geom_hbond_distance_HA
_geom_hbond_distance_DA
_geom_hbond_angle_DHA
_geom_hbond_site_symmetry_A
N3 H3A O5 0.86 2.60 3.101(8) 118.3 1_454
N3 H3B O6 0.86 2.49 3.167(9) 136.6 1_454
N5 H5B O1 0.86 2.52 3.304(8) 151.6 1_455
N5 H5B O4 0.86 2.65 3.143(8) 117.9 1_445
N5 H5A O1 0.86 2.29 3.075(9) 151.2 2_657
O7 H7B O3 0.85 1.92 2.767(8) 175.3 2_766
